data_7130625
loop_
_publ_author_name
'Cai, Xuting'
'Xiong, Zuping'
'Zhan, Jiale'
'Ping, Xinni'
'Zhu, Yuqing'
'Zuo, Jiaqi'
'Feng, Hui'
'Qian, Zhaosheng'

_publ_section_title
;
 Dramatic Emission Enhancement of Aggregation-Induced Emission Luminogens
 by Dynamic Metal Coordination Bonds and Anti-Heavy-Atom Effect
;
_journal_name_full 'Chemical Communications'
_journal_paper_doi 10.1039/D2CC03809A
_journal_year 2022
_chemical_formula_moiety 'C56 H48 Hg2 N4 O8, 2(C4 H8 O2)'
_chemical_formula_sum 'C64 H64 Hg2 N4 O12'
_chemical_formula_weight 1482.37
_space_group_crystal_system monoclinic
_space_group_IT_number 12
_space_group_name_Hall '-C 2y'
_space_group_name_H-M_alt 'C 1 2/m 1'
_atom_sites_solution_hydrogens mixed
_atom_sites_solution_primary dual
_audit_creation_date 2022-08-11
_audit_creation_method
;
Olex2 1.5
(compiled 2022.04.07 svn.rca3783a0 for OlexSys, GUI svn.r6498)
;
_audit_update_record
;
2022-08-11 deposited with the CCDC.	2022-08-30 downloaded from the CCDC.
;
_cell_angle_alpha 90
_cell_angle_beta 90.374(2)
_cell_angle_gamma 90
_cell_formula_units_Z 2
_cell_length_a 17.1620(12)
_cell_length_b 21.5993(15)
_cell_length_c 8.1568(5)
_cell_measurement_reflns_used 4773
_cell_measurement_temperature 273.15
_cell_measurement_theta_max 24.860
_cell_measurement_theta_min 2.497
_cell_volume 3023.6(4)
_computing_cell_refinement 'SAINT V8.38A (Bruker, 2018)'
_computing_data_collection 'Bruker SMART APEX II diffractrometer'
_computing_data_reduction 'SAINT V8.38A (Bruker, 2018)'
_computing_molecular_graphics 'Olex2 1.5 (Dolomanov et al., 2009)'
_computing_publication_material 'Olex2 1.5 (Dolomanov et al., 2009)'
_computing_structure_refinement 'SHELXL 2019/2 (Sheldrick, 2015)'
_computing_structure_solution 'SHELXT 2014/5 (Sheldrick, 2014)'
_diffrn_ambient_temperature 273.15
_diffrn_detector 'CCD area detector'
_diffrn_measured_fraction_theta_full 0.996
_diffrn_measured_fraction_theta_max 0.990
_diffrn_measurement_device 'three-circle diffractometer'
_diffrn_measurement_device_type 'Bruker APEX-II CCD'
_diffrn_measurement_method '\f and \w scans'
_diffrn_radiation_monochromator graphite
_diffrn_radiation_probe x-ray
_diffrn_radiation_type MoK\a
_diffrn_radiation_wavelength 0.71073
_diffrn_reflns_av_R_equivalents 0.0433
_diffrn_reflns_av_unetI/netI 0.0433
_diffrn_reflns_Laue_measured_fraction_full 0.996
_diffrn_reflns_Laue_measured_fraction_max 0.990
_diffrn_reflns_limit_h_max 22
_diffrn_reflns_limit_h_min -22
_diffrn_reflns_limit_k_max 28
_diffrn_reflns_limit_k_min -23
_diffrn_reflns_limit_l_max 10
_diffrn_reflns_limit_l_min -10
_diffrn_reflns_number 11516
_diffrn_reflns_point_group_measured_fraction_full 0.996
_diffrn_reflns_point_group_measured_fraction_max 0.990
_diffrn_reflns_theta_full 25.242
_diffrn_reflns_theta_max 27.510
_diffrn_reflns_theta_min 2.915
_diffrn_source 'sealed X-ray tube'
_diffrn_source_current 1.4
_diffrn_source_power 0.07
_diffrn_source_target Mo
_diffrn_source_voltage 50.0
_diffrn_standards_number 0
_exptl_absorpt_coefficient_mu 5.136
_exptl_absorpt_correction_T_max 0.7456
_exptl_absorpt_correction_T_min 0.5871
_exptl_absorpt_correction_type multi-scan
_exptl_absorpt_process_details
;
SADABS-2016/2 (Bruker,2016/2) was used for absorption correction.
wR2(int) was 0.0693 before and 0.0517 after correction.
The Ratio of minimum to maximum transmission is 0.7874.
The \l/2 correction factor is Not present.
;
_exptl_crystal_colour 'clear light colourless'
_exptl_crystal_colour_lustre clear
_exptl_crystal_colour_modifier light
_exptl_crystal_colour_primary colourless
_exptl_crystal_density_diffrn 1.628
_exptl_crystal_description block
_exptl_crystal_F_000 1464
_exptl_crystal_recrystallization_method
'The crystals were growth by means of evaporation of a mixture of n-hexane and toluene at RT.'
_exptl_crystal_size_max 0.166
_exptl_crystal_size_mid 0.156
_exptl_crystal_size_min 0.132
_refine_diff_density_max 0.619
_refine_diff_density_min -0.745
_refine_diff_density_rms 0.104
_refine_ls_extinction_method none
_refine_ls_goodness_of_fit_ref 1.077
_refine_ls_hydrogen_treatment constr
_refine_ls_matrix_type full
_refine_ls_number_parameters 224
_refine_ls_number_reflns 3537
_refine_ls_number_restraints 109
_refine_ls_restrained_S_all 1.082
_refine_ls_R_factor_all 0.0518
_refine_ls_R_factor_gt 0.0361
_refine_ls_shift/su_max 0.001
_refine_ls_shift/su_mean 0.000
_refine_ls_structure_factor_coef Fsqd
_refine_ls_weighting_details 'w=1/[\s^2^(Fo^2^)+(0.0285P)^2^+6.8016P] where P=(Fo^2^+2Fc^2^)/3'
_refine_ls_weighting_scheme calc
_refine_ls_wR_factor_gt 0.0728
_refine_ls_wR_factor_ref 0.0795
_reflns_Friedel_coverage 0.000
_reflns_number_gt 2920
_reflns_number_total 3537
_reflns_threshold_expression 'I > 2\s(I)'
_cod_data_source_file d2cc03809a2.cif
_cod_data_source_block hg-98
_cod_database_code 7130625
_shelx_shelxl_version_number 2019/2
_shelx_space_group_comment
;
The symmetry employed for this shelxl refinement is uniquely defined
by the following loop, which should always be used as a source of
symmetry information in preference to the above space-group names.
They are only intended as comments.
;
_shelx_estimated_absorpt_t_max 0.550
_shelx_estimated_absorpt_t_min 0.483
_exptl_crystal_mounting_method 'The title complex was mounted in a sealed capillary.'
_olex2_refinement_description
;
1. Fixed Uiso
 At 1.2 times of:
  All C(H) groups, All C(H,H) groups
 At 1.5 times of:
  All C(H,H,H) groups
2. Restrained distances
 O4-C18
 1.32 with sigma of 0.02
 O4-C19
 1.46 with sigma of 0.02
 C17-C18
 1.49 with sigma of 0.02
 C19-C1A
 1.5 with sigma of 0.02
 O5-C18
 1.22 with sigma of 0.02
 O4-C17
 2.35 with sigma of 0.04
 O5-C17
 2.4 with sigma of 0.04
 O4-C1A
 2.38 with sigma of 0.04
 O4-O5
 2.24 with sigma of 0.04
 C17-C18 \\sim C19-C1A
 with sigma of 0.02
3. Restrained planarity
 O4, O5, C17, C18, C19, C1A
 with sigma of 0.1
4. Uiso/Uaniso restraints and constraints
O4 \\sim O5 \\sim C17 \\sim C18 \\sim C19 \\sim C1A: within 2A with sigma of
0.04 and sigma for terminal atoms of 0.08 within 2A
Uanis(C17) \\sim Ueq, Uanis(C18) \\sim Ueq, Uanis(O5) \\sim Ueq, Uanis(O4)
\\sim Ueq, Uanis(C1A) \\sim Ueq, Uanis(C19) \\sim Ueq: with sigma of 0.01 and
sigma for terminal atoms of 0.02
5. Rigid body (RIGU) restrains
 O4, O5, C17, C18, C19, C1A
 with sigma for 1-2 distances of 0.004 and sigma for 1-3 distances of 0.004
6. Others
 Fixed Sof: H2A(0.5) H2B(0.5) H2C(0.5) H4A(0.5) H4B(0.5) H4C(0.5) O4(0.5)
 O5(0.5) C17(0.5) H17A(0.5) H17B(0.5) H17C(0.5) C18(0.5) C19(0.5) H19A(0.5)
 H19B(0.5) C1A(0.5) H1AA(0.5) H1AB(0.5) H1AC(0.5)
7.a Riding coordinates:
 C4(H4A,H4B,H4C)
7.b Secondary CH2 refined with riding coordinates:
 C19(H19A,H19B)
7.c Me refined with riding coordinates:
 C17(H17A,H17B,H17C), C1A(H1AA,H1AB,H1AC)
7.d Aromatic/amide H refined with riding coordinates:
 C5(H5), C6(H6), C8(H8), C9(H9), C12(H12), C13(H13), C14(H14), C15(H15),
 C16(H16)
7.e Idealised Me refined as rotating group:
 C2(H2A,H2B,H2C)
;
_olex2_submission_special_instructions 'No special instructions were received'

loop_
_space_group_symop_operation_xyz
'x, y, z'
'-x, y, -z'
'x+1/2, y+1/2, z'
'-x+1/2, y+1/2, -z'
'-x, -y, -z'
'x, -y, z'
'-x+1/2, -y+1/2, -z'
'x+1/2, -y+1/2, z'

loop_
_atom_site_label
_atom_site_type_symbol
_atom_site_fract_x
_atom_site_fract_y
_atom_site_fract_z
_atom_site_U_iso_or_equiv
_atom_site_adp_type
_atom_site_occupancy
_atom_site_site_symmetry_order
_atom_site_calc_flag
_atom_site_refinement_flags_posn
_atom_site_refinement_flags_adp
_atom_site_refinement_flags_occupancy
_atom_site_disorder_assembly
_atom_site_disorder_group
Hg1 Hg 0.69751(2) 0.500000 0.62077(3) 0.04639(10) Uani 1 2 d S T P . .
O1 O 0.5868(3) 0.500000 0.3939(7) 0.0858(19) Uani 1 2 d S T P . .
O2 O 0.7097(3) 0.500000 0.3467(7) 0.0793(18) Uani 1 2 d S T P . .
O3 O 0.8210(3) 0.5503(2) 0.6856(6) 0.0936(14) Uani 1 1 d . . . . .
N1 N 0.6360(2) 0.58416(16) 0.7367(4) 0.0420(9) Uani 1 1 d . . . . .
C1 C 0.6415(5) 0.500000 0.2983(9) 0.0537(17) Uani 1 2 d S T P . .
C2 C 0.6256(6) 0.500000 0.1155(10) 0.091(3) Uani 1 2 d S T P . .
H2A H 0.580401 0.475169 0.092481 0.137 Uiso 0.5 1 calc R U P A -1
H2B H 0.669696 0.483183 0.059198 0.137 Uiso 0.5 1 calc R U P A -1
H2C H 0.616457 0.541648 0.079042 0.137 Uiso 0.5 1 calc R U P A -1
C3 C 0.8559(4) 0.500000 0.6997(10) 0.061(2) Uani 1 2 d S T P . .
C4 C 0.9409(5) 0.500000 0.7327(13) 0.087(3) Uani 1 2 d S T P . .
H4A H 0.966826 0.520420 0.643844 0.130 Uiso 0.5 1 d R U P B -1
H4B H 0.951916 0.521480 0.833224 0.130 Uiso 0.5 1 d R U P B -1
H4C H 0.959166 0.458100 0.740914 0.130 Uiso 0.5 1 d R U P B -1
C5 C 0.5588(3) 0.5919(2) 0.7275(6) 0.0494(12) Uani 1 1 d . . . . .
H5 H 0.529107 0.562255 0.672915 0.059 Uiso 1 1 calc R U . . .
C6 C 0.5213(3) 0.6421(2) 0.7954(6) 0.0523(12) Uani 1 1 d . . . . .
H6 H 0.467338 0.645345 0.787826 0.063 Uiso 1 1 calc R U . . .
C7 C 0.5637(3) 0.6875(2) 0.8748(6) 0.0446(11) Uani 1 1 d . . . . .
C8 C 0.6434(3) 0.6792(2) 0.8826(7) 0.0537(13) Uani 1 1 d . . . . .
H8 H 0.674567 0.708671 0.934323 0.064 Uiso 1 1 calc R U . . .
C9 C 0.6770(3) 0.6276(2) 0.8141(6) 0.0523(12) Uani 1 1 d . . . . .
H9 H 0.730747 0.622836 0.822210 0.063 Uiso 1 1 calc R U . . .
C10 C 0.5291(3) 0.7455(2) 0.9450(6) 0.0436(10) Uani 1 1 d . . . . .
C11 C 0.5641(3) 0.8030(2) 0.8764(6) 0.0459(11) Uani 1 1 d . . . . .
C12 C 0.5636(3) 0.8124(3) 0.7089(7) 0.0613(14) Uani 1 1 d . . . . .
H12 H 0.540616 0.782998 0.640805 0.074 Uiso 1 1 calc R U . . .
C13 C 0.5961(4) 0.8642(3) 0.6411(8) 0.0741(17) Uani 1 1 d . . . . .
H13 H 0.593492 0.870167 0.528327 0.089 Uiso 1 1 calc R U . . .
C14 C 0.6322(4) 0.9071(3) 0.7376(9) 0.0746(18) Uani 1 1 d . . . . .
H14 H 0.655694 0.941555 0.690703 0.089 Uiso 1 1 calc R U . . .
C15 C 0.6337(3) 0.8990(3) 0.9040(9) 0.0727(17) Uani 1 1 d . . . . .
H15 H 0.657618 0.928669 0.970031 0.087 Uiso 1 1 calc R U . . .
C16 C 0.5999(3) 0.8471(2) 0.9761(7) 0.0569(13) Uani 1 1 d . . . . .
H16 H 0.601284 0.841920 1.089326 0.068 Uiso 1 1 calc R U . . .
O4 O 0.7498(13) 0.7353(9) 0.511(3) 0.188(6) Uani 0.5 1 d D U P C -1
O5 O 0.6891(12) 0.7568(8) 0.291(2) 0.209(8) Uani 0.5 1 d D U P C -1
C17 C 0.6815(11) 0.6537(8) 0.355(3) 0.142(6) Uani 0.5 1 d D U P C -1
H17A H 0.699723 0.628331 0.444273 0.214 Uiso 0.5 1 calc R U P C -1
H17B H 0.625743 0.651424 0.348542 0.214 Uiso 0.5 1 calc R U P C -1
H17C H 0.703653 0.639319 0.254530 0.214 Uiso 0.5 1 calc R U P C -1
C18 C 0.7049(13) 0.7174(9) 0.384(3) 0.164(7) Uani 0.5 1 d D U P C -1
C19 C 0.7792(17) 0.7992(12) 0.542(4) 0.218(10) Uani 0.5 1 d D U P C -1
H19A H 0.813918 0.811922 0.454612 0.262 Uiso 0.5 1 calc R U P C -1
H19B H 0.736146 0.828168 0.546554 0.262 Uiso 0.5 1 calc R U P C -1
C1A C 0.8201(19) 0.7980(17) 0.695(4) 0.252(14) Uani 0.5 1 d D U P C -1
H1AA H 0.839948 0.838547 0.719097 0.378 Uiso 0.5 1 calc R U P C -1
H1AB H 0.785183 0.785368 0.780243 0.378 Uiso 0.5 1 calc R U P C -1
H1AC H 0.862601 0.769195 0.688719 0.378 Uiso 0.5 1 calc R U P C -1

loop_
_atom_site_aniso_label
_atom_site_aniso_U_11
_atom_site_aniso_U_22
_atom_site_aniso_U_33
_atom_site_aniso_U_23
_atom_site_aniso_U_13
_atom_site_aniso_U_12
Hg1 0.04946(16) 0.04570(16) 0.04409(16) 0.000 0.00631(10) 0.000
O1 0.064(4) 0.140(6) 0.053(4) 0.000 0.002(3) 0.000
O2 0.053(3) 0.132(6) 0.053(3) 0.000 0.010(3) 0.000
O3 0.065(3) 0.096(4) 0.119(4) -0.003(3) 0.001(3) 0.016(3)
N1 0.046(2) 0.036(2) 0.044(2) -0.0058(16) 0.0099(17) -0.0002(17)
C1 0.058(5) 0.062(5) 0.042(4) 0.000 0.004(3) 0.000
C2 0.115(8) 0.112(8) 0.048(5) 0.000 -0.008(5) 0.000
C3 0.049(4) 0.079(6) 0.054(5) 0.000 0.009(3) 0.000
C4 0.053(5) 0.098(7) 0.109(8) 0.000 0.005(5) 0.000
C5 0.048(3) 0.044(3) 0.056(3) -0.014(2) 0.005(2) -0.007(2)
C6 0.041(3) 0.050(3) 0.067(3) -0.011(2) 0.004(2) 0.001(2)
C7 0.047(3) 0.038(2) 0.049(3) -0.001(2) 0.012(2) -0.001(2)
C8 0.048(3) 0.041(3) 0.073(3) -0.014(2) 0.004(2) -0.007(2)
C9 0.043(3) 0.051(3) 0.063(3) -0.009(2) 0.006(2) 0.001(2)
C10 0.052(3) 0.032(2) 0.047(3) -0.0013(18) 0.007(2) 0.003(2)
C11 0.046(3) 0.038(2) 0.055(3) 0.002(2) 0.014(2) 0.000(2)
C12 0.073(4) 0.054(3) 0.057(3) 0.007(3) 0.009(3) -0.010(3)
C13 0.085(4) 0.066(4) 0.071(4) 0.019(3) 0.017(3) -0.005(3)
C14 0.070(4) 0.047(3) 0.107(5) 0.017(3) 0.024(4) -0.004(3)
C15 0.068(4) 0.045(3) 0.105(5) -0.007(3) 0.010(3) -0.016(3)
C16 0.060(3) 0.046(3) 0.065(3) -0.007(2) 0.011(3) -0.004(2)
O4 0.186(8) 0.194(9) 0.183(8) 0.000(7) 0.008(6) -0.001(7)
O5 0.259(15) 0.159(10) 0.209(11) 0.010(9) -0.071(11) -0.017(9)
C17 0.115(11) 0.150(9) 0.162(14) 0.022(8) -0.015(10) 0.022(8)
C18 0.164(10) 0.160(9) 0.169(9) 0.012(7) -0.007(7) 0.005(7)
C19 0.220(13) 0.212(11) 0.222(12) -0.010(8) -0.005(8) -0.017(8)
C1A 0.27(2) 0.243(19) 0.245(15) 0.007(12) -0.047(13) -0.036(15)

loop_
_atom_type_symbol
_atom_type_description
_atom_type_scat_dispersion_real
_atom_type_scat_dispersion_imag
_atom_type_scat_source
C C 0.0033 0.0016 'International Tables Vol C Tables 4.2.6.8 and 6.1.1.4'
H H 0.0000 0.0000 'International Tables Vol C Tables 4.2.6.8 and 6.1.1.4'
Hg Hg -2.3894 9.2266 'International Tables Vol C Tables 4.2.6.8 and 6.1.1.4'
N N 0.0061 0.0033 'International Tables Vol C Tables 4.2.6.8 and 6.1.1.4'
O O 0.0106 0.0060 'International Tables Vol C Tables 4.2.6.8 and 6.1.1.4'

loop_
_geom_angle_atom_site_label_1
_geom_angle_atom_site_label_2
_geom_angle_atom_site_label_3
_geom_angle
_geom_angle_site_symmetry_1
_geom_angle_site_symmetry_3
_geom_angle_publ_flag
O2 Hg1 O1 51.31(19) . . ?
O2 Hg1 O3 97.43(18) . 6_565 ?
O2 Hg1 O3 97.43(18) . . ?
O2 Hg1 N1 116.98(11) . 6_565 ?
O2 Hg1 N1 116.98(11) . . ?
O3 Hg1 O1 140.55(15) 6_565 . ?
O3 Hg1 O1 140.55(15) . . ?
O3 Hg1 O3 52.9(2) 6_565 . ?
N1 Hg1 O1 87.60(13) 6_565 . ?
N1 Hg1 O1 87.60(12) . . ?
N1 Hg1 O3 87.69(14) 6_565 6_565 ?
N1 Hg1 O3 87.69(15) . . ?
N1 Hg1 O3 131.43(16) . 6_565 ?
N1 Hg1 O3 131.43(16) 6_565 . ?
N1 Hg1 N1 103.93(18) . 6_565 ?
C1 O1 Hg1 84.0(5) . . ?
C1 O2 Hg1 102.9(5) . . ?
C3 O3 Hg1 92.7(4) . . ?
C5 N1 Hg1 122.1(3) . . ?
C9 N1 Hg1 120.5(3) . . ?
C9 N1 C5 117.4(4) . . ?
O1 C1 O2 121.8(7) . . ?
O1 C1 C2 119.6(8) . . ?
O2 C1 C2 118.7(7) . . ?
C1 C2 H2A 109.5 . . ?
C1 C2 H2B 109.5 . . ?
C1 C2 H2C 109.5 . . ?
H2A C2 H2B 109.5 . . ?
H2A C2 H2C 109.5 . . ?
H2B C2 H2C 109.5 . . ?
O3 C3 O3 121.5(8) 6_565 . ?
O3 C3 C4 119.2(4) 6_565 . ?
O3 C3 C4 119.2(4) . . ?
C3 C4 H4A 108.9 . . ?
C3 C4 H4B 110.1 . . ?
C3 C4 H4C 109.5 . . ?
H4A C4 H4B 109.5 . . ?
H4A C4 H4C 109.5 . . ?
H4B C4 H4C 109.5 . . ?
N1 C5 H5 118.6 . . ?
N1 C5 C6 122.7(4) . . ?
C6 C5 H5 118.6 . . ?
C5 C6 H6 120.0 . . ?
C5 C6 C7 120.1(4) . . ?
C7 C6 H6 120.0 . . ?
C6 C7 C10 124.2(4) . . ?
C8 C7 C6 116.7(4) . . ?
C8 C7 C10 119.1(4) . . ?
C7 C8 H8 119.9 . . ?
C9 C8 C7 120.3(5) . . ?
C9 C8 H8 119.9 . . ?
N1 C9 C8 122.9(5) . . ?
N1 C9 H9 118.6 . . ?
C8 C9 H9 118.6 . . ?
C10 C10 C7 123.5(2) 2_657 . ?
C10 C10 C11 123.5(2) 2_657 . ?
C11 C10 C7 112.9(4) . . ?
C12 C11 C10 119.6(5) . . ?
C12 C11 C16 118.5(5) . . ?
C16 C11 C10 121.9(5) . . ?
C11 C12 H12 119.3 . . ?
C13 C12 C11 121.3(6) . . ?
C13 C12 H12 119.3 . . ?
C12 C13 H13 119.7 . . ?
C14 C13 C12 120.5(6) . . ?
C14 C13 H13 119.7 . . ?
C13 C14 H14 120.3 . . ?
C13 C14 C15 119.5(5) . . ?
C15 C14 H14 120.3 . . ?
C14 C15 H15 119.5 . . ?
C14 C15 C16 121.0(6) . . ?
C16 C15 H15 119.5 . . ?
C11 C16 C15 119.1(5) . . ?
C11 C16 H16 120.5 . . ?
C15 C16 H16 120.5 . . ?
C18 O4 C19 126.1(19) . . ?
H17A C17 H17B 109.5 . . ?
H17A C17 H17C 109.5 . . ?
H17B C17 H17C 109.5 . . ?
C18 C17 H17A 109.5 . . ?
C18 C17 H17B 109.5 . . ?
C18 C17 H17C 109.5 . . ?
O4 C18 C17 123.5(19) . . ?
O5 C18 O4 115(2) . . ?
O5 C18 C17 122(2) . . ?
O4 C19 H19A 110.3 . . ?
O4 C19 H19B 110.3 . . ?
H19A C19 H19B 108.5 . . ?
C1A C19 O4 107(2) . . ?
C1A C19 H19A 110.3 . . ?
C1A C19 H19B 110.3 . . ?
C19 C1A H1AA 109.5 . . ?
C19 C1A H1AB 109.5 . . ?
C19 C1A H1AC 109.5 . . ?
H1AA C1A H1AB 109.5 . . ?
H1AA C1A H1AC 109.5 . . ?
H1AB C1A H1AC 109.5 . . ?

loop_
_geom_bond_atom_site_label_1
_geom_bond_atom_site_label_2
_geom_bond_distance
_geom_bond_site_symmetry_2
_geom_bond_publ_flag
Hg1 O1 2.643(6) . ?
Hg1 O2 2.247(5) . ?
Hg1 O3 2.437(5) 6_565 ?
Hg1 O3 2.437(5) . ?
Hg1 N1 2.308(3) 6_565 ?
Hg1 N1 2.308(3) . ?
O1 C1 1.224(9) . ?
O2 C1 1.234(9) . ?
O3 C3 1.245(6) . ?
N1 C5 1.338(6) . ?
N1 C9 1.329(6) . ?
C1 C2 1.514(11) . ?
C2 H2A 0.9600 . ?
C2 H2B 0.9600 . ?
C2 H2C 0.9600 . ?
C3 C4 1.482(11) . ?
C4 H4A 0.9600 . ?
C4 H4B 0.9602 . ?
C4 H4C 0.9600 . ?
C5 H5 0.9300 . ?
C5 C6 1.378(6) . ?
C6 H6 0.9300 . ?
C6 C7 1.381(7) . ?
C7 C8 1.381(6) . ?
C7 C10 1.500(6) . ?
C8 H8 0.9300 . ?
C8 C9 1.376(7) . ?
C9 H9 0.9300 . ?
C10 C10 1.347(9) 2_657 ?
C10 C11 1.492(6) . ?
C11 C12 1.381(7) . ?
C11 C16 1.392(7) . ?
C12 H12 0.9300 . ?
C12 C13 1.368(7) . ?
C13 H13 0.9300 . ?
C13 C14 1.362(9) . ?
C14 H14 0.9300 . ?
C14 C15 1.369(9) . ?
C15 H15 0.9300 . ?
C15 C16 1.396(7) . ?
C16 H16 0.9300 . ?
O4 C18 1.345(17) . ?
O4 C19 1.490(18) . ?
O5 C18 1.169(16) . ?
C17 H17A 0.9600 . ?
C17 H17B 0.9600 . ?
C17 H17C 0.9600 . ?
C17 C18 1.451(14) . ?
C19 H19A 0.9700 . ?
C19 H19B 0.9700 . ?
C19 C1A 1.429(15) . ?
C1A H1AA 0.9600 . ?
C1A H1AB 0.9600 . ?
C1A H1AC 0.9600 . ?

loop_
_geom_torsion_atom_site_label_1
_geom_torsion_atom_site_label_2
_geom_torsion_atom_site_label_3
_geom_torsion_atom_site_label_4
_geom_torsion
_geom_torsion_site_symmetry_1
_geom_torsion_site_symmetry_2
_geom_torsion_site_symmetry_3
_geom_torsion_site_symmetry_4
_geom_torsion_publ_flag
Hg1 O1 C1 O2 0.000(1) . . . . ?
Hg1 O1 C1 C2 180.000(1) . . . . ?
Hg1 O2 C1 O1 0.000(1) . . . . ?
Hg1 O2 C1 C2 180.000(1) . . . . ?
Hg1 O3 C3 O3 -2.8(9) . . . 6_565 ?
Hg1 O3 C3 C4 176.7(7) . . . . ?
Hg1 N1 C5 C6 -179.7(4) . . . . ?
Hg1 N1 C9 C8 178.7(4) . . . . ?
N1 C5 C6 C7 1.1(8) . . . . ?
C5 N1 C9 C8 -0.4(7) . . . . ?
C5 C6 C7 C8 -0.6(7) . . . . ?
C5 C6 C7 C10 176.7(5) . . . . ?
C6 C7 C8 C9 -0.3(8) . . . . ?
C6 C7 C10 C10 55.7(9) . . . 2_657 ?
C6 C7 C10 C11 -122.6(5) . . . . ?
C7 C8 C9 N1 0.8(8) . . . . ?
C7 C10 C11 C12 56.1(6) . . . . ?
C7 C10 C11 C16 -121.8(5) . . . . ?
C8 C7 C10 C10 -127.1(7) . . . 2_657 ?
C8 C7 C10 C11 54.6(6) . . . . ?
C9 N1 C5 C6 -0.6(7) . . . . ?
C10 C7 C8 C9 -177.7(5) . . . . ?
C10 C10 C11 C12 -122.2(7) 2_657 . . . ?
C10 C10 C11 C16 59.9(9) 2_657 . . . ?
C10 C11 C12 C13 -179.1(5) . . . . ?
C10 C11 C16 C15 178.1(5) . . . . ?
C11 C12 C13 C14 2.1(9) . . . . ?
C12 C11 C16 C15 0.1(8) . . . . ?
C12 C13 C14 C15 -2.0(10) . . . . ?
C13 C14 C15 C16 1.1(9) . . . . ?
C14 C15 C16 C11 -0.1(9) . . . . ?
C16 C11 C12 C13 -1.1(8) . . . . ?
C18 O4 C19 C1A 176.3(14) . . . . ?
C19 O4 C18 O5 1(2) . . . . ?
C19 O4 C18 C17 176.6(12) . . . . ?
